data_7107772
loop_
_publ_author_name
'Chou-Fu Sheu'
'Che-Hsiu Shih'
'Kunihisa Sugimoto'
'Bing-Ming Cheng'
'Masaki Takata'
'Yu Wang'

_publ_section_title
;
 A long-lived photo-induced metastable state of linkage isomerization
 accompanied with a spin transition
;
_journal_name_full Chem.Commun.
_journal_page_first 5715
_journal_paper_doi 10.1039/c2cc31326j
_journal_volume 48
_journal_year 2012
_chemical_formula_moiety 'C26 H20 Fe N14 S2'
_chemical_formula_sum 'C26 H20 Fe N14 S2'
_chemical_formula_weight 648.53
_chemical_melting_point ?
_chemical_name_common Fe(abpt)2(NCS)2
_chemical_name_systematic
;
?
;
_space_group_IT_number 14
_symmetry_cell_setting monoclinic
_symmetry_space_group_name_Hall '-P 2ybc'
_symmetry_space_group_name_H-M 'P 1 21/c 1'
_atom_sites_solution_hydrogens geom
_atom_sites_solution_primary direct
_atom_sites_solution_secondary difmap
_audit_creation_method SHELXL-97
_cell_angle_alpha 90.00
_cell_angle_beta 105.9133(7)
_cell_angle_gamma 90.00
_cell_formula_units_Z 4
_cell_length_a 10.6323(3)
_cell_length_b 15.8857(4)
_cell_length_c 17.2296(7)
_cell_measurement_reflns_used 17563
_cell_measurement_temperature 20(2)
_cell_measurement_theta_max 18.2
_cell_measurement_theta_min 1.2
_cell_volume 2798.58(16)
_computing_cell_refinement 'RAPID AUTO'
_computing_data_collection 'RAPID AUTO'
_computing_data_reduction 'RAPID AUTO'
_computing_structure_refinement 'SHELXL-97 (Sheldrick, 1997)'
_computing_structure_solution 'SHELXS-97 (Sheldrick, 1990)'
_diffrn_ambient_temperature 20(2)
_diffrn_measured_fraction_theta_full 0.985
_diffrn_measured_fraction_theta_max 0.985
_diffrn_measurement_device_type 'Rigaku RAXIS RAPID IP'
_diffrn_measurement_method Oscillation
_diffrn_radiation_monochromator graphite
_diffrn_radiation_source synchrotron
_diffrn_radiation_type synchrotron
_diffrn_radiation_wavelength 0.4959
_diffrn_reflns_av_R_equivalents 0.0422
_diffrn_reflns_av_sigmaI/netI 0.0408
_diffrn_reflns_limit_h_max 17
_diffrn_reflns_limit_h_min -17
_diffrn_reflns_limit_k_max 25
_diffrn_reflns_limit_k_min -26
_diffrn_reflns_limit_l_max 28
_diffrn_reflns_limit_l_min -28
_diffrn_reflns_number 40592
_diffrn_reflns_theta_full 24.62
_diffrn_reflns_theta_max 24.62
_diffrn_reflns_theta_min 1.24
_exptl_absorpt_coefficient_mu 0.277
_exptl_absorpt_correction_T_max 0.879
_exptl_absorpt_correction_T_min 0.852
_exptl_absorpt_correction_type empirical
_exptl_absorpt_process_details 'multi-scan (2001 Higashi)'
_exptl_crystal_colour red
_exptl_crystal_density_diffrn 1.539
_exptl_crystal_density_meas ?
_exptl_crystal_density_method 'not measured'
_exptl_crystal_description block
_exptl_crystal_F_000 1328
_exptl_crystal_size_max 0.08
_exptl_crystal_size_mid 0.08
_exptl_crystal_size_min 0.03
_refine_diff_density_max 1.498
_refine_diff_density_min -0.607
_refine_diff_density_rms 0.094
_refine_ls_extinction_method none
_refine_ls_goodness_of_fit_ref 1.048
_refine_ls_hydrogen_treatment mixed
_refine_ls_matrix_type full
_refine_ls_number_parameters 415
_refine_ls_number_reflns 13701
_refine_ls_number_restraints 0
_refine_ls_restrained_S_all 1.048
_refine_ls_R_factor_all 0.0573
_refine_ls_R_factor_gt 0.0432
_refine_ls_shift/su_max 0.002
_refine_ls_shift/su_mean 0.000
_refine_ls_structure_factor_coef Fsqd
_refine_ls_weighting_details 'calc w=1/[\s^2^(Fo^2^)+(0.0606P)^2^+0.8710P] where P=(Fo^2^+2Fc^2^)/3'
_refine_ls_weighting_scheme calc
_refine_ls_wR_factor_gt 0.1061
_refine_ls_wR_factor_ref 0.1133
_reflns_number_gt 11041
_reflns_number_total 13701
_reflns_threshold_expression >2sigma(I)
_cod_data_source_file c2cc31326j.txt
_cod_data_source_block pi2
_cod_depositor_comments
;
The following automatic conversions were performed:

'_chemical_melting_point' value 'not measured' was changed to '?' -
the value is undefined or not given.

Automatic conversion script
Id: cif_fix_values 1715 2011-07-08 13:25:40Z adriana 

The following automatic conversions were performed:

'_exptl_crystal_density_meas' value 'not measured' was changed to '?'
- the value is perceived as not measured.

Automatic conversion script
Id: cif_fix_values 3008 2015-01-20 13:52:24Z robertas 
;
_cod_original_cell_volume 2798.59(16)
_cod_database_code 7107772

loop_
_symmetry_equiv_pos_as_xyz
'x, y, z'
'-x, y+1/2, -z+1/2'
'-x, -y, -z'
'x, -y-1/2, z-1/2'

loop_
_atom_site_label
_atom_site_type_symbol
_atom_site_fract_x
_atom_site_fract_y
_atom_site_fract_z
_atom_site_U_iso_or_equiv
_atom_site_adp_type
_atom_site_occupancy
_atom_site_symmetry_multiplicity
_atom_site_calc_flag
_atom_site_refinement_flags
_atom_site_disorder_group
Fe1 Fe 1.0000 0.0000 0.0000 0.0084(3) Uiso 0.1997(17) 2 d SP 1
N3 N 1.1970(3) 0.0271(3) 0.0760(3) 0.0126(9) Uiso 0.1997(17) 1 d PG 1
C13 C 1.3031(2) 0.03987(18) 0.11706(17) 0.0117(11) Uiso 0.1997(17) 1 d PG 1
S1 S 1.45075(19) 0.06163(13) 0.17523(13) 0.01911(16) Uiso 0.1997(17) 1 d PG 1
Fe3 Fe 0.95902(5) -0.00333(2) -0.01447(3) 0.01045(8) Uiso 0.4001(8) 1 d P 2
S3 S 1.28264(6) -0.00412(4) 0.05988(4) 0.01294(12) Uiso 0.4001(8) 1 d P 2
C27 C 1.3975(3) 0.02036(18) 0.14369(17) 0.0156(4) Uiso 0.4001(8) 1 d P 2
N15 N 1.4799(3) 0.03361(18) 0.20354(18) 0.01911(16) Uiso 0.4001(8) 1 d P 2
S4 S 0.53409(12) -0.07400(8) -0.18768(8) 0.01911(16) Uiso 0.3201(7) 1 d P 2
S4' S 0.5173(4) -0.0249(3) -0.1689(3) 0.0191(6) Uiso 0.0800(2) 1 d P 2
C28 C 0.6692(5) -0.0410(2) -0.1261(2) 0.0221(6) Uiso 0.4001(8) 1 d P 2
N16 N 0.7717(3) -0.02483(19) -0.08178(18) 0.0171(5) Uiso 0.4001(8) 1 d P 2
N1 N 0.98490(10) -0.10094(6) 0.07710(5) 0.01420(15) Uani 1 1 d . .
N2 N 0.92090(11) 0.05906(6) 0.08516(6) 0.01637(16) Uani 1 1 d . .
N4 N 0.87837(11) 0.13759(6) 0.09872(6) 0.01690(17) Uani 1 1 d . .
N5 N 0.71905(11) 0.18485(7) 0.25474(6) 0.01721(17) Uani 1 1 d . .
N6 N 0.82854(9) 0.04756(6) 0.18265(5) 0.01336(14) Uani 1 1 d . .
N7 N 0.78185(13) 0.00928(8) 0.24322(8) 0.0225(2) Uani 1 1 d . .
C1 C 1.02579(11) -0.17936(7) 0.07067(7) 0.01526(17) Uani 1 1 d . .
H1A H 1.0660 -0.1914 0.0303 0.018 Uiso 1 1 calc R .
C2 C 1.01062(11) -0.24377(7) 0.12194(7) 0.01635(18) Uani 1 1 d . .
H2A H 1.0392 -0.2981 0.1158 0.020 Uiso 1 1 calc R .
C3 C 0.95187(12) -0.22514(7) 0.18252(7) 0.01784(19) Uani 1 1 d . .
H3A H 0.9403 -0.2671 0.2176 0.021 Uiso 1 1 calc R .
C4 C 0.91037(11) -0.14339(7) 0.19060(7) 0.01653(18) Uani 1 1 d . .
H4B H 0.8717 -0.1296 0.2312 0.020 Uiso 1 1 calc R .
C5 C 0.92819(10) -0.08310(7) 0.13644(6) 0.01294(16) Uani 1 1 d . .
C6 C 0.89120(11) 0.00564(6) 0.13614(6) 0.01279(16) Uani 1 1 d . .
C7 C 0.82308(10) 0.12994(7) 0.15827(6) 0.01273(16) Uani 1 1 d . .
C8 C 0.76886(10) 0.20086(7) 0.19275(6) 0.01296(16) Uani 1 1 d . .
C9 C 0.77439(11) 0.28102(7) 0.16133(7) 0.01644(18) Uani 1 1 d . .
H9A H 0.8079 0.2892 0.1174 0.020 Uiso 1 1 calc R .
C10 C 0.72905(12) 0.34832(8) 0.19682(8) 0.0190(2) Uani 1 1 d . .
H10A H 0.7324 0.4028 0.1776 0.023 Uiso 1 1 calc R .
C11 C 0.67829(12) 0.33302(8) 0.26172(7) 0.01805(19) Uani 1 1 d . .
H11A H 0.6480 0.3770 0.2873 0.022 Uiso 1 1 calc R .
C12 C 0.67395(13) 0.25100(8) 0.28728(7) 0.0192(2) Uani 1 1 d . .
H12A H 0.6375 0.2410 0.3297 0.023 Uiso 1 1 calc R .
Fe2 Fe 1.0000 0.0000 0.5000 0.00961(4) Uani 1 2 d S .
S2 S 1.16889(3) 0.069297(18) 0.270916(16) 0.01513(5) Uani 1 1 d . .
N8 N 0.87005(9) -0.09814(5) 0.42842(5) 0.01116(13) Uani 1 1 d . .
N9 N 0.81179(9) 0.05900(5) 0.46035(5) 0.01189(14) Uani 1 1 d . .
N10 N 1.05171(10) 0.03954(6) 0.39541(6) 0.01568(16) Uani 1 1 d . .
N11 N 0.75970(9) 0.13246(5) 0.47880(5) 0.01218(14) Uani 1 1 d . .
N12 N 0.41597(9) 0.16080(6) 0.45621(6) 0.01352(14) Uani 1 1 d . .
N13 N 0.59982(9) 0.04744(5) 0.41669(5) 0.01154(13) Uani 1 1 d . .
N14 N 0.47499(9) 0.01361(6) 0.37929(7) 0.01618(16) Uani 1 1 d . .
H1N H 0.418(2) 0.0433(13) 0.3985(12) 0.026(5) Uiso 1 1 d . .
H2N H 0.457(2) 0.0225(16) 0.3271(15) 0.044(7) Uiso 1 1 d . .
C14 C 0.90812(11) -0.17457(6) 0.41110(6) 0.01317(16) Uani 1 1 d . .
H14A H 0.9961 -0.1887 0.4299 0.016 Uiso 1 1 calc R .
C15 C 0.82172(11) -0.23371(7) 0.36617(7) 0.01501(17) Uani 1 1 d . .
H15A H 0.8510 -0.2866 0.3558 0.018 Uiso 1 1 calc R .
C16 C 0.69100(12) -0.21186(7) 0.33724(7) 0.01620(18) Uani 1 1 d . .
H16A H 0.6312 -0.2500 0.3067 0.019 Uiso 1 1 calc R .
C17 C 0.64993(11) -0.13252(7) 0.35419(7) 0.01486(17) Uani 1 1 d . .
H17A H 0.5627 -0.1166 0.3351 0.018 Uiso 1 1 calc R .
C18 C 0.74237(10) -0.07769(6) 0.40039(6) 0.01133(15) Uani 1 1 d . .
C19 C 0.71492(10) 0.00779(6) 0.42393(6) 0.01127(15) Uani 1 1 d . .
C20 C 0.63131(10) 0.12463(6) 0.45200(6) 0.01134(15) Uani 1 1 d . .
C21 C 0.53720(10) 0.18846(6) 0.46172(6) 0.01169(15) Uani 1 1 d . .
C22 C 0.57590(11) 0.27211(7) 0.47715(7) 0.01524(17) Uani 1 1 d . .
H22A H 0.6608 0.2889 0.4800 0.018 Uiso 1 1 calc R .
C23 C 0.48408(11) 0.32961(7) 0.48819(7) 0.01739(19) Uani 1 1 d . .
H23A H 0.5065 0.3858 0.4992 0.021 Uiso 1 1 calc R .
C24 C 0.35804(11) 0.30176(7) 0.48247(7) 0.01627(18) Uani 1 1 d . .
H24A H 0.2945 0.3389 0.4896 0.020 Uiso 1 1 calc R .
C25 C 0.32875(11) 0.21741(7) 0.46599(7) 0.01531(17) Uani 1 1 d . .
H25A H 0.2439 0.1993 0.4615 0.018 Uiso 1 1 calc R .
C26 C 1.10169(10) 0.05207(6) 0.34367(6) 0.01316(16) Uani 1 1 d . .
H4N H 0.823(2) 0.0346(15) 0.2853(14) 0.035(6) Uiso 1 1 d . .
H3N H 0.703(4) 0.023(2) 0.235(2) 0.085(11) Uiso 1 1 d . .

loop_
_atom_site_aniso_label
_atom_site_aniso_U_11
_atom_site_aniso_U_22
_atom_site_aniso_U_33
_atom_site_aniso_U_23
_atom_site_aniso_U_13
_atom_site_aniso_U_12
N1 0.0191(4) 0.0110(3) 0.0118(3) -0.0001(3) 0.0031(3) -0.0033(3)
N2 0.0277(5) 0.0103(3) 0.0131(4) 0.0000(3) 0.0091(3) -0.0032(3)
N4 0.0285(5) 0.0111(3) 0.0140(4) -0.0011(3) 0.0105(3) -0.0029(3)
N5 0.0226(4) 0.0174(4) 0.0133(4) -0.0009(3) 0.0077(3) -0.0033(3)
N6 0.0148(3) 0.0143(3) 0.0113(3) 0.0032(3) 0.0040(3) -0.0014(3)
N7 0.0272(5) 0.0230(5) 0.0222(5) 0.0105(4) 0.0148(4) 0.0026(4)
C1 0.0179(4) 0.0118(4) 0.0147(4) 0.0001(3) 0.0023(3) -0.0027(3)
C2 0.0164(4) 0.0127(4) 0.0173(4) 0.0033(3) 0.0002(3) -0.0015(3)
C3 0.0183(4) 0.0156(4) 0.0181(4) 0.0071(4) 0.0025(4) -0.0003(3)
C4 0.0184(4) 0.0158(4) 0.0149(4) 0.0057(3) 0.0038(3) -0.0005(3)
C5 0.0145(4) 0.0121(4) 0.0105(4) 0.0014(3) 0.0005(3) -0.0028(3)
C6 0.0157(4) 0.0122(4) 0.0098(4) 0.0008(3) 0.0024(3) -0.0033(3)
C7 0.0147(4) 0.0128(4) 0.0102(4) 0.0004(3) 0.0026(3) -0.0026(3)
C8 0.0125(4) 0.0145(4) 0.0112(4) 0.0002(3) 0.0021(3) -0.0013(3)
C9 0.0166(4) 0.0162(4) 0.0180(4) 0.0051(4) 0.0072(4) 0.0041(3)
C10 0.0192(5) 0.0177(5) 0.0215(5) 0.0051(4) 0.0077(4) 0.0064(4)
C11 0.0181(4) 0.0198(5) 0.0157(4) 0.0006(4) 0.0038(4) 0.0054(4)
C12 0.0236(5) 0.0213(5) 0.0139(4) -0.0003(4) 0.0073(4) 0.0009(4)
Fe2 0.01100(8) 0.00877(8) 0.00902(8) -0.00022(6) 0.00269(6) 0.00066(6)
S2 0.01478(11) 0.01796(11) 0.01292(10) 0.00313(8) 0.00423(8) -0.00088(8)
N8 0.0132(3) 0.0093(3) 0.0112(3) -0.0001(3) 0.0038(3) 0.0009(3)
N9 0.0122(3) 0.0094(3) 0.0134(3) -0.0018(3) 0.0024(3) 0.0008(3)
N10 0.0199(4) 0.0141(4) 0.0136(4) 0.0001(3) 0.0055(3) -0.0005(3)
N11 0.0123(3) 0.0099(3) 0.0139(3) -0.0019(3) 0.0030(3) 0.0016(3)
N12 0.0120(3) 0.0141(3) 0.0140(4) 0.0014(3) 0.0027(3) 0.0018(3)
N13 0.0112(3) 0.0098(3) 0.0123(3) -0.0013(3) 0.0010(3) 0.0003(3)
N14 0.0113(3) 0.0149(4) 0.0195(4) -0.0037(3) -0.0005(3) -0.0011(3)
C14 0.0166(4) 0.0107(4) 0.0129(4) -0.0001(3) 0.0053(3) 0.0017(3)
C15 0.0200(4) 0.0108(4) 0.0150(4) -0.0023(3) 0.0061(3) 0.0004(3)
C16 0.0196(5) 0.0126(4) 0.0153(4) -0.0037(3) 0.0031(3) -0.0011(3)
C17 0.0156(4) 0.0125(4) 0.0148(4) -0.0024(3) 0.0014(3) -0.0003(3)
C18 0.0138(4) 0.0100(3) 0.0098(3) -0.0003(3) 0.0026(3) 0.0006(3)
C19 0.0122(4) 0.0101(3) 0.0105(3) -0.0003(3) 0.0013(3) 0.0013(3)
C20 0.0121(4) 0.0101(3) 0.0113(4) -0.0012(3) 0.0024(3) 0.0007(3)
C21 0.0129(4) 0.0114(4) 0.0106(4) 0.0004(3) 0.0028(3) 0.0023(3)
C22 0.0145(4) 0.0127(4) 0.0190(4) -0.0031(3) 0.0055(3) 0.0007(3)
C23 0.0184(5) 0.0136(4) 0.0202(5) -0.0036(3) 0.0054(4) 0.0030(3)
C24 0.0167(4) 0.0162(4) 0.0161(4) -0.0008(3) 0.0049(3) 0.0055(3)
C25 0.0129(4) 0.0174(4) 0.0157(4) 0.0019(3) 0.0040(3) 0.0034(3)
C26 0.0148(4) 0.0113(4) 0.0121(4) -0.0003(3) 0.0017(3) -0.0009(3)

loop_
_atom_type_symbol
_atom_type_description
_atom_type_scat_dispersion_real
_atom_type_scat_dispersion_imag
_atom_type_scat_source
C C 0.0007 0.0007 'International Tables Vol C Tables 4.2.6.8 and 6.1.1.4'
H H 0.0000 0.0000 'International Tables Vol C Tables 4.2.6.8 and 6.1.1.4'
N N 0.0018 0.0015 'International Tables Vol C Tables 4.2.6.8 and 6.1.1.4'
S S 0.0656 0.0596 'International Tables Vol C Tables 4.2.6.8 and 6.1.1.4'
Fe Fe 0.2546 0.4343 'International Tables Vol C Tables 4.2.6.8 and 6.1.1.4'

loop_
_geom_angle_atom_site_label_1
_geom_angle_atom_site_label_2
_geom_angle_atom_site_label_3
_geom_angle
_geom_angle_site_symmetry_1
_geom_angle_site_symmetry_3
N2 Fe1 N2 180.00(7) . 3_755
N2 Fe1 N1 77.66(4) . .
N2 Fe1 N1 102.34(4) 3_755 .
N2 Fe1 N1 102.34(4) . 3_755
N2 Fe1 N1 77.66(4) 3_755 3_755
N1 Fe1 N1 180.00(6) . 3_755
N2 Fe1 N3 90.27(14) . 3_755
N2 Fe1 N3 89.73(14) 3_755 3_755
N1 Fe1 N3 90.10(13) . 3_755
N1 Fe1 N3 89.90(13) 3_755 3_755
N2 Fe1 N3 89.73(14) . .
N2 Fe1 N3 90.27(14) 3_755 .
N1 Fe1 N3 89.90(13) . .
N1 Fe1 N3 90.10(13) 3_755 .
N3 Fe1 N3 180.0(2) 3_755 .
C13 N3 Fe1 178.6(2) . .
N3 C13 S1 177.8 . .
N16 Fe3 N2 99.52(9) . .
N16 Fe3 N1 101.87(9) . 3_755
N2 Fe3 N1 100.82(4) . 3_755
N16 Fe3 N1 101.69(9) . .
N2 Fe3 N1 76.09(4) . .
N1 Fe3 N1 156.42(3) 3_755 .
N16 Fe3 N2 104.15(9) . 3_755
N2 Fe3 N2 156.31(3) . 3_755
N1 Fe3 N2 75.33(4) 3_755 3_755
N1 Fe3 N2 97.98(4) . 3_755
N16 Fe3 S3 164.56(9) . .
N2 Fe3 S3 95.59(4) . .
N1 Fe3 S3 78.23(3) 3_755 .
N1 Fe3 S3 78.82(3) . .
N2 Fe3 S3 60.73(3) 3_755 .
C27 S3 Fe3 140.34(10) . .
N15 C27 S3 176.8(3) . .
N16 C28 S4 173.6(3) . .
C28 N16 Fe3 173.2(3) . .
C1 N1 C5 118.79(9) . .
C1 N1 Fe1 124.96(8) . .
C5 N1 Fe1 116.25(7) . .
C1 N1 Fe3 125.79(8) . .
C5 N1 Fe3 113.90(7) . .
Fe1 N1 Fe3 11.716(14) . .
C6 N2 N4 108.78(9) . .
C6 N2 Fe1 113.08(7) . .
N4 N2 Fe1 137.75(7) . .
C6 N2 Fe3 111.88(7) . .
N4 N2 Fe3 135.34(7) . .
Fe1 N2 Fe3 12.024(15) . .
C7 N4 N2 106.68(9) . .
C12 N5 C8 116.72(10) . .
C12 N5 N7 154.45(8) . .
C8 N5 N7 88.80(7) . .
C6 N6 C7 105.99(8) . .
C6 N6 N7 123.89(10) . .
C7 N6 N7 130.12(10) . .
N6 N7 N5 76.67(6) . .
N6 N7 H4N 103.3(16) . .
N5 N7 H4N 63.3(16) . .
N6 N7 H3N 107(2) . .
N5 N7 H3N 61(2) . .
H4N N7 H3N 106(3) . .
N1 C1 C2 122.52(11) . .
N1 C1 H1A 118.7 . .
C2 C1 H1A 118.7 . .
C3 C2 C1 118.41(11) . .
C3 C2 H2A 120.8 . .
C1 C2 H2A 120.8 . .
C2 C3 C4 119.68(10) . .
C2 C3 H3A 120.2 . .
C4 C3 H3A 120.2 . .
C5 C4 C3 118.17(11) . .
C5 C4 H4B 120.9 . .
C3 C4 H4B 120.9 . .
N1 C5 C4 122.41(10) . .
N1 C5 C6 112.00(9) . .
C4 C5 C6 125.58(10) . .
N2 C6 N6 108.95(9) . .
N2 C6 C5 120.56(10) . .
N6 C6 C5 130.48(9) . .
N4 C7 N6 109.60(9) . .
N4 C7 C8 123.59(9) . .
N6 C7 C8 126.78(9) . .
N5 C8 C9 123.49(10) . .
N5 C8 C7 117.59(10) . .
C9 C8 C7 118.90(9) . .
C10 C9 C8 118.61(10) . .
C10 C9 H9A 120.7 . .
C8 C9 H9A 120.7 . .
C9 C10 C11 118.69(11) . .
C9 C10 H10A 120.7 . .
C11 C10 H10A 120.7 . .
C12 C11 C10 118.43(11) . .
C12 C11 H11A 120.8 . .
C10 C11 H11A 120.8 . .
N5 C12 C11 124.03(11) . .
N5 C12 H12A 118.0 . .
C11 C12 H12A 118.0 . .
N10 Fe2 N10 180.0 3_756 .
N10 Fe2 N9 87.90(4) 3_756 .
N10 Fe2 N9 92.10(4) . .
N10 Fe2 N9 92.10(4) 3_756 3_756
N10 Fe2 N9 87.90(4) . 3_756
N9 Fe2 N9 180.0 . 3_756
N10 Fe2 N8 90.16(3) 3_756 3_756
N10 Fe2 N8 89.84(3) . 3_756
N9 Fe2 N8 104.74(3) . 3_756
N9 Fe2 N8 75.26(3) 3_756 3_756
N10 Fe2 N8 89.84(3) 3_756 .
N10 Fe2 N8 90.16(3) . .
N9 Fe2 N8 75.26(3) . .
N9 Fe2 N8 104.74(3) 3_756 .
N8 Fe2 N8 180.00(3) 3_756 .
C14 N8 C18 118.31(9) . .
C14 N8 Fe2 125.49(7) . .
C18 N8 Fe2 116.20(7) . .
C19 N9 N11 108.79(8) . .
C19 N9 Fe2 114.71(7) . .
N11 N9 Fe2 134.55(7) . .
C26 N10 Fe2 166.89(9) . .
C20 N11 N9 106.50(8) . .
C25 N12 C21 117.26(10) . .
C25 N12 N14 149.66(8) . .
C21 N12 N14 88.38(6) . .
C19 N13 C20 105.75(8) . .
C19 N13 N14 125.34(9) . .
C20 N13 N14 128.91(9) . .
N13 N14 N12 76.96(6) . .
N13 N14 H1N 106.1(13) . .
N12 N14 H1N 30.8(13) . .
N13 N14 H2N 108.7(17) . .
N12 N14 H2N 109.4(17) . .
H1N N14 H2N 108(2) . .
N8 C14 C15 122.85(10) . .
N8 C14 H14A 118.6 . .
C15 C14 H14A 118.6 . .
C16 C15 C14 118.36(10) . .
C16 C15 H15A 120.8 . .
C14 C15 H15A 120.8 . .
C15 C16 C17 119.54(10) . .
C15 C16 H16A 120.2 . .
C17 C16 H16A 120.2 . .
C18 C17 C16 118.36(10) . .
C18 C17 H17A 120.8 . .
C16 C17 H17A 120.8 . .
N8 C18 C17 122.57(9) . .
N8 C18 C19 112.34(9) . .
C17 C18 C19 125.09(9) . .
N9 C19 N13 108.88(8) . .
N9 C19 C18 120.65(9) . .
N13 C19 C18 130.44(9) . .
N11 C20 N13 110.06(9) . .
N11 C20 C21 124.53(9) . .
N13 C20 C21 125.37(9) . .
N12 C21 C22 123.60(9) . .
N12 C21 C20 116.00(9) . .
C22 C21 C20 120.38(9) . .
C23 C22 C21 118.12(10) . .
C23 C22 H22A 120.9 . .
C21 C22 H22A 120.9 . .
C22 C23 C24 118.82(11) . .
C22 C23 H23A 120.6 . .
C24 C23 H23A 120.6 . .
C25 C24 C23 118.70(10) . .
C25 C24 H24A 120.7 . .
C23 C24 H24A 120.7 . .
N12 C25 C24 123.49(10) . .
N12 C25 H25A 118.3 . .
C24 C25 H25A 118.3 . .
N10 C26 S2 179.14(10) . .

loop_
_geom_bond_atom_site_label_1
_geom_bond_atom_site_label_2
_geom_bond_distance
_geom_bond_site_symmetry_2
Fe1 N2 2.1017(10) .
Fe1 N2 2.1017(10) 3_755
Fe1 N1 2.1163(9) .
Fe1 N1 2.1163(9) 3_755
Fe1 N3 2.187(2) 3_755
Fe1 N3 2.187(2) .
N3 C13 1.1726 .
C13 S1 1.6514 .
Fe3 N16 2.040(3) .
Fe3 N2 2.1154(10) .
Fe3 N1 2.1486(10) 3_755
Fe3 N1 2.1751(10) .
Fe3 N2 2.1795(11) 3_755
Fe3 S3 3.3262(8) .
S3 C27 1.661(3) .
C27 N15 1.175(4) .
S4 C28 1.621(5) .
C28 N16 1.175(5) .
N1 C1 1.3340(14) .
N1 C5 1.3517(14) .
N2 C6 1.3204(14) .
N2 N4 1.3687(14) .
N4 C7 1.3205(14) .
N5 C12 1.3401(16) .
N5 C8 1.3403(14) .
N5 N7 2.8874(16) .
N6 C6 1.3499(14) .
N6 C7 1.3708(14) .
N6 N7 1.4105(14) .
N7 H4N 0.84(2) .
N7 H3N 0.84(4) .
C1 C2 1.3897(15) .
C1 H1A 0.9300 .
C2 C3 1.3873(18) .
C2 H2A 0.9300 .
C3 C4 1.3908(17) .
C3 H3A 0.9300 .
C4 C5 1.3860(15) .
C4 H4B 0.9300 .
C5 C6 1.4631(15) .
C7 C8 1.4636(15) .
C8 C9 1.3911(15) .
C9 C10 1.3823(16) .
C9 H9A 0.9300 .
C10 C11 1.3899(17) .
C10 H10A 0.9300 .
C11 C12 1.3801(18) .
C11 H11A 0.9300 .
C12 H12A 0.9300 .
Fe2 N10 2.1184(10) 3_756
Fe2 N10 2.1184(10) .
Fe2 N9 2.1447(9) .
Fe2 N9 2.1447(9) 3_756
Fe2 N8 2.2194(9) 3_756
Fe2 N8 2.2194(9) .
S2 C26 1.6271(11) .
N8 C14 1.3391(13) .
N8 C18 1.3498(13) .
N9 C19 1.3273(13) .
N9 N11 1.3662(12) .
N10 C26 1.1733(14) .
N11 C20 1.3215(13) .
N12 C25 1.3352(14) .
N12 C21 1.3403(14) .
N12 N14 2.8415(14) .
N13 C19 1.3514(13) .
N13 C20 1.3690(13) .
N13 N14 1.4130(13) .
N14 H1N 0.90(2) .
N14 H2N 0.88(3) .
C14 C15 1.3914(15) .
C14 H14A 0.9300 .
C15 C16 1.3859(17) .
C15 H15A 0.9300 .
C16 C17 1.3908(15) .
C16 H16A 0.9300 .
C17 C18 1.3890(15) .
C17 H17A 0.9300 .
C18 C19 1.4691(14) .
C20 C21 1.4661(14) .
C21 C22 1.3949(15) .
C22 C23 1.3876(15) .
C22 H22A 0.9300 .
C23 C24 1.3889(17) .
C23 H23A 0.9300 .
C24 C25 1.3873(17) .
C24 H24A 0.9300 .
C25 H25A 0.9300 .
